data_2241344
loop_
_publ_author_name
'Reinoso, Santiago'
'Artetxe, Be\~nat'
'Castillo, Oscar'
'Luque, Antonio'
'Guti\'errez-Zorrilla, Juan M.'

_publ_section_title
;
 Crystal structure of
 <i>trans</i>-diaquabis(1<i>H</i>-pyrazole-3-carboxylato-\k^2^<i>N</i>,<i>O</i>)copper(II)
 dihydrate
;
_journal_coeditor_code IM2473
_journal_issue 12
_journal_name_full 'Acta Crystallographica Section E'
_journal_page_first m232
_journal_page_last m233
_journal_paper_doi 10.1107/S2056989015021593
_journal_volume 71
_journal_year 2015
_chemical_formula_iupac '[Cu (C4 H3 N2 O2)2 (H2 O)2], 2H2 O'
_chemical_formula_moiety 'C8 H10 Cu N4 O6, 2(H2 O)'
_chemical_formula_sum 'C8 H14 Cu N4 O8'
_chemical_formula_weight 357.77
_chemical_name_systematic
'<i>trans</i>-Diaquabis(1<i>H</i>-pyrazole-3-carboxylato-\k^2^<i>N</i>,<i>O</i>)copper(II) dihydrate'
_space_group_IT_number 14
_symmetry_cell_setting monoclinic
_symmetry_space_group_name_Hall '-P 2ybc'
_symmetry_space_group_name_H-M 'P 1 21/c 1'
_atom_sites_solution_hydrogens geom
_atom_sites_solution_primary direct
_atom_sites_solution_secondary difmap
_audit_creation_method 'WinGX routine CIF_UPDATE'
_cell_angle_alpha 90
_cell_angle_beta 105.856(7)
_cell_angle_gamma 90
_cell_formula_units_Z 2
_cell_length_a 6.4780(4)
_cell_length_b 21.5757(10)
_cell_length_c 4.8937(3)
_cell_measurement_reflns_used 1956
_cell_measurement_temperature 100(2)
_cell_measurement_theta_max 73.671
_cell_measurement_theta_min 4.068
_cell_volume 657.96(7)
_computing_cell_refinement
;
CrysAlis PRO (Agilent, 2011)
;
_computing_data_collection
;
CrysAlis PRO (Agilent, 2011)
;
_computing_data_reduction
;
CrysAlis PRO (Agilent, 2011)
;
_computing_molecular_graphics
;
ORTEP-3 for Windows (Farrugia, 2012)
;
_computing_publication_material
;
WinGX (Farrugia, 2012) and PLATON (Spek, 2009)
;
_computing_structure_refinement
;
SHELXL97 (Sheldrick, 2008)
;
_computing_structure_solution
;
<i>OLEX2</i> (Dolomanov et al., 2009)
;
_diffrn_ambient_temperature 100(2)
_diffrn_detector_area_resol_mean 5.2012
_diffrn_measured_fraction_theta_full 1
_diffrn_measured_fraction_theta_max 1
_diffrn_measurement_device '\k-geometry diffractometer'
_diffrn_measurement_device_type 'Agilent SuperNova Single source at offset'
_diffrn_measurement_method '\w scans'
_diffrn_radiation_monochromator mirror
_diffrn_radiation_source 'SuperNova (Cu) X-ray Source'
_diffrn_radiation_type CuK\a
_diffrn_radiation_wavelength 1.54184
_diffrn_reflns_av_R_equivalents 0.0314
_diffrn_reflns_limit_h_max 7
_diffrn_reflns_limit_h_min -6
_diffrn_reflns_limit_k_max 26
_diffrn_reflns_limit_k_min -23
_diffrn_reflns_limit_l_max 5
_diffrn_reflns_limit_l_min -5
_diffrn_reflns_number 4452
_diffrn_reflns_theta_full 69
_diffrn_reflns_theta_max 69
_diffrn_reflns_theta_min 4.1
_exptl_absorpt_coefficient_mu 2.834
_exptl_absorpt_correction_T_max 1
_exptl_absorpt_correction_T_min 0.81688
_exptl_absorpt_correction_type multi-scan
_exptl_absorpt_process_details
;
(CrysAlisPro; Agilent, 2011)
;
_exptl_crystal_colour blue
_exptl_crystal_density_diffrn 1.806
_exptl_crystal_density_method 'not measured'
_exptl_crystal_description prism
_exptl_crystal_F_000 366
_exptl_crystal_size_max 0.09
_exptl_crystal_size_mid 0.04
_exptl_crystal_size_min 0.02
_refine_diff_density_max 0.363
_refine_diff_density_min -0.351
_refine_ls_extinction_method none
_refine_ls_goodness_of_fit_ref 1.09
_refine_ls_hydrogen_treatment mixed
_refine_ls_matrix_type full
_refine_ls_number_parameters 109
_refine_ls_number_reflns 1216
_refine_ls_number_restraints 4
_refine_ls_restrained_S_all 1.09
_refine_ls_R_factor_all 0.0324
_refine_ls_R_factor_gt 0.0275
_refine_ls_shift/su_max 0
_refine_ls_shift/su_mean 0
_refine_ls_structure_factor_coef Fsqd
_refine_ls_weighting_details 'calc w=1/[\s^2^(Fo^2^)+(0.0406P)^2^+0.2735P] where P=(Fo^2^+2Fc^2^)/3'
_refine_ls_weighting_scheme calc
_refine_ls_wR_factor_gt 0.0709
_refine_ls_wR_factor_ref 0.0741
_reflns_number_gt 1089
_reflns_number_total 1216
_reflns_threshold_expression >2sigma(I)
_cod_data_source_file im2473sup1.cif
_cod_data_source_block I
_cod_original_cell_volume 657.96(6)
_cod_original_sg_symbol_H-M 'P 21/c'
_cod_database_code 2241344

loop_
_symmetry_equiv_pos_as_xyz
'x, y, z'
'-x, y+1/2, -z+1/2'
'-x, -y, -z'
'x, -y-1/2, z-1/2'

loop_
_atom_site_type_symbol
_atom_site_label
_atom_site_fract_x
_atom_site_fract_y
_atom_site_fract_z
_atom_site_U_iso_or_equiv
_atom_site_adp_type
_atom_site_calc_flag
_atom_site_refinement_flags
_atom_site_occupancy
Cu Cu1 0.5 0.5 0 0.01043(15) Uani d S 1
N N1 0.5203(3) 0.37840(7) -0.3376(4) 0.0113(4) Uani d . 1
H H1 0.6239 0.3877 -0.4153 0.014 Uiso calc R 1
N N2 0.4416(3) 0.41696(7) -0.1769(4) 0.0111(4) Uani d . 1
C C3 0.2890(3) 0.38581(9) -0.0975(4) 0.0105(4) Uani d . 1
C C4 0.2691(3) 0.32597(9) -0.2127(4) 0.0124(4) Uani d . 1
H H4 0.1732 0.2942 -0.1909 0.015 Uiso calc R 1
C C5 0.4182(3) 0.32329(9) -0.3637(4) 0.0137(4) Uani d . 1
H H5 0.4452 0.2886 -0.4687 0.016 Uiso calc R 1
C C6 0.1815(3) 0.42089(9) 0.0858(4) 0.0107(4) Uani d . 1
O O7 0.2562(2) 0.47569(6) 0.1520(3) 0.0118(3) Uani d . 1
O O8 0.0330(2) 0.39735(6) 0.1641(3) 0.0144(3) Uani d . 1
O O1W 0.2455(2) 0.54965(6) -0.4047(3) 0.0134(3) Uani d D 1
O O2W -0.1631(3) 0.28054(7) 0.2052(4) 0.0219(4) Uani d D 1
H H1WA 0.140(4) 0.5615(13) -0.353(6) 0.033 Uiso d D 1
H H1WB 0.208(5) 0.5252(12) -0.536(5) 0.033 Uiso d D 1
H H2WA -0.167(5) 0.2621(13) 0.054(5) 0.033 Uiso d D 1
H H2WB -0.102(4) 0.3132(10) 0.201(6) 0.033 Uiso d D 1

loop_
_atom_site_aniso_label
_atom_site_aniso_U_11
_atom_site_aniso_U_22
_atom_site_aniso_U_33
_atom_site_aniso_U_12
_atom_site_aniso_U_13
_atom_site_aniso_U_23
Cu1 0.0144(2) 0.0066(2) 0.0126(2) -0.00226(14) 0.00748(17) -0.00236(15)
N1 0.0134(8) 0.0095(8) 0.0118(8) 0.0020(6) 0.0049(7) -0.0013(6)
N2 0.0139(8) 0.0095(8) 0.0105(8) 0.0006(6) 0.0046(7) -0.0006(6)
C3 0.0101(9) 0.0116(9) 0.0091(9) -0.0005(7) 0.0016(7) 0.0019(7)
C4 0.0147(10) 0.0089(9) 0.0136(10) -0.0006(8) 0.0039(8) 0.0008(7)
C5 0.0162(10) 0.0094(9) 0.0149(10) 0.0008(7) 0.0035(8) -0.0019(7)
C6 0.0124(9) 0.0098(9) 0.0093(10) 0.0026(7) 0.0021(8) 0.0013(7)
O7 0.0153(7) 0.0087(6) 0.0132(7) -0.0015(5) 0.0071(5) -0.0020(5)
O8 0.0159(7) 0.0106(7) 0.0198(8) -0.0013(5) 0.0103(6) 0.0000(6)
O1W 0.0153(7) 0.0130(7) 0.0140(7) -0.0010(6) 0.0076(6) -0.0037(6)
O2W 0.0313(9) 0.0143(7) 0.0209(9) -0.0057(7) 0.0084(7) 0.0011(7)

loop_
_atom_type_symbol
_atom_type_description
_atom_type_scat_dispersion_real
_atom_type_scat_dispersion_imag
_atom_type_scat_source
C C 0.0181 0.0091 'International Tables Vol C Tables 4.2.6.8 and 6.1.1.4'
H H 0 0 'International Tables Vol C Tables 4.2.6.8 and 6.1.1.4'
Cu Cu -1.9646 0.5888 'International Tables Vol C Tables 4.2.6.8 and 6.1.1.4'
N N 0.0311 0.018 'International Tables Vol C Tables 4.2.6.8 and 6.1.1.4'
O O 0.0492 0.0322 'International Tables Vol C Tables 4.2.6.8 and 6.1.1.4'

loop_
_geom_angle_atom_site_label_1
_geom_angle_atom_site_label_2
_geom_angle_atom_site_label_3
_geom_angle_site_symmetry_1
_geom_angle_site_symmetry_3
_geom_angle
_geom_angle_publ_flag
N2 Cu1 N2 . 3_665 180.00(4) ?
N2 Cu1 O7 . 3_665 98.70(6) ?
N2 Cu1 O7 3_665 3_665 81.30(6) ?
N2 Cu1 O7 . . 81.30(6) yes
N2 Cu1 O7 3_665 . 98.70(6) ?
O7 Cu1 O7 3_665 . 180 ?
N2 Cu1 O1W . . 92.08(6) yes
N2 Cu1 O1W 3_665 . 87.92(6) ?
O7 Cu1 O1W 3_665 . 90.57(5) ?
O7 Cu1 O1W . . 89.43(5) yes
N2 Cu1 O1W . 3_665 87.92(6) ?
N2 Cu1 O1W 3_665 3_665 92.08(6) ?
O7 Cu1 O1W 3_665 3_665 89.43(5) ?
O7 Cu1 O1W . 3_665 90.57(5) ?
O1W Cu1 O1W . 3_665 180.00(6) ?
N2 N1 C5 . . 110.36(17) ?
C5 N1 Cu1 . . 134.42(13) ?
N2 N1 H1 . . 124.8 ?
C5 N1 H1 . . 124.8 ?
Cu1 N1 H1 . . 100.7 ?
C3 N2 N1 . . 106.79(16) ?
C3 N2 Cu1 . . 113.30(14) ?
N1 N2 Cu1 . . 139.59(13) ?
N2 C3 C4 . . 109.90(18) ?
N2 C3 C6 . . 115.16(17) ?
C4 C3 C6 . . 134.95(18) ?
C4 C3 Cu1 . . 150.27(15) ?
C6 C3 Cu1 . . 74.67(11) ?
C5 C4 C3 . . 104.79(17) ?
C5 C4 H4 . . 127.6 ?
C3 C4 H4 . . 127.6 ?
N1 C5 C4 . . 108.16(18) ?
N1 C5 H5 . . 125.9 ?
C4 C5 H5 . . 125.9 ?
O8 C6 O7 . . 124.79(19) ?
O8 C6 C3 . . 120.69(17) ?
O7 C6 C3 . . 114.52(17) ?
O8 C6 Cu1 . . 164.75(15) ?
C3 C6 Cu1 . . 74.54(11) ?
C6 O7 Cu1 . . 115.51(13) ?
Cu1 O1W H1WA . . 108(2) ?
Cu1 O1W H1WB . . 110(2) ?
H1WA O1W H1WB . . 110(3) ?
H2WA O2W H2WB . . 107(3) ?

loop_
_geom_bond_atom_site_label_1
_geom_bond_atom_site_label_2
_geom_bond_site_symmetry_2
_geom_bond_distance
_geom_bond_publ_flag
Cu1 N2 . 1.9808(16) yes
Cu1 N2 3_665 1.9808(16) ?
Cu1 O7 3_665 1.9910(14) ?
Cu1 O7 . 1.9910(14) yes
Cu1 O1W . 2.4501(15) yes
Cu1 O1W 3_665 2.4501(15) ?
N1 N2 . 1.338(2) ?
N1 C5 . 1.350(3) ?
N1 H1 . 0.88 ?
N2 C3 . 1.338(3) ?
C3 C4 . 1.401(3) ?
C3 C6 . 1.484(3) ?
C4 C5 . 1.369(3) ?
C4 H4 . 0.95 ?
C5 H5 . 0.95 ?
C6 O8 . 1.238(3) ?
C6 O7 . 1.285(2) ?
O1W H1WA . 0.833(18) ?
O1W H1WB . 0.817(18) ?
O2W H2WA . 0.834(18) ?
O2W H2WB . 0.813(17) ?

loop_
_geom_hbond_atom_site_label_D
_geom_hbond_atom_site_label_H
_geom_hbond_atom_site_label_A
_geom_hbond_site_symmetry_A
_geom_hbond_distance_DH
_geom_hbond_distance_HA
_geom_hbond_distance_DA
_geom_hbond_angle_DHA
_geom_hbond_publ_flag
N1 H1 O1W 3_664 0.88 1.93 2.710(2) 146.8 yes
O1W H1WA O8 3_565 0.833(18) 1.860(19) 2.667(2) 163(3) yes
O1W H1WB O7 1_554 0.817(18) 1.96(2) 2.709(2) 153(3) yes
O2W H2WA O2W 4_565 0.834(18) 1.946(18) 2.7792(15) 178(3) yes
O2W H2WB O8 1_555 0.813(17) 2.043(18) 2.854(2) 175(3) yes

loop_
_geom_torsion_atom_site_label_1
_geom_torsion_atom_site_label_2
_geom_torsion_atom_site_label_3
_geom_torsion_atom_site_label_4
_geom_torsion_site_symmetry_1
_geom_torsion
N2 Cu1 N1 N2 3_665 180
O7 Cu1 N1 N2 3_665 -176.5(2)
O7 Cu1 N1 N2 . 3.5(2)
O1W Cu1 N1 N2 . -86.4(2)
O1W Cu1 N1 N2 3_665 93.6(2)
N2 Cu1 N1 C5 . -8.9(2)
N2 Cu1 N1 C5 3_665 171.1(2)
O7 Cu1 N1 C5 3_665 174.58(18)
O7 Cu1 N1 C5 . -5.42(18)
O1W Cu1 N1 C5 . -95.26(18)
O1W Cu1 N1 C5 3_665 84.74(18)
C5 N1 N2 C3 . 0.6(2)
Cu1 N1 N2 C3 . -172.7(3)
C5 N1 N2 Cu1 . 173.24(16)
O7 Cu1 N2 C3 3_665 175.82(13)
O7 Cu1 N2 C3 . -4.18(13)
O1W Cu1 N2 C3 . -93.28(14)
O1W Cu1 N2 C3 3_665 86.72(14)
O7 Cu1 N2 N1 3_665 3.5(2)
O7 Cu1 N2 N1 . -176.5(2)
O1W Cu1 N2 N1 . 94.4(2)
O1W Cu1 N2 N1 3_665 -85.6(2)
N1 N2 C3 C4 . -0.4(2)
Cu1 N2 C3 C4 . -175.27(13)
N1 N2 C3 C6 . 179.66(15)
Cu1 N2 C3 C6 . 4.8(2)
N1 N2 C3 Cu1 . 174.8(2)
N2 Cu1 C3 N2 3_665 180
O7 Cu1 C3 N2 3_665 -5.02(16)
O7 Cu1 C3 N2 . 174.98(16)
O1W Cu1 C3 N2 . 87.97(14)
O1W Cu1 C3 N2 3_665 -92.03(14)
N2 Cu1 C3 C4 . 9.0(2)
N2 Cu1 C3 C4 3_665 -171.0(2)
O7 Cu1 C3 C4 3_665 4.0(3)
O7 Cu1 C3 C4 . -176.0(3)
O1W Cu1 C3 C4 . 97.0(3)
O1W Cu1 C3 C4 3_665 -83.0(3)
N2 Cu1 C3 C6 . -175.5(2)
N2 Cu1 C3 C6 3_665 4.5(2)
O7 Cu1 C3 C6 3_665 179.52(10)
O7 Cu1 C3 C6 . -0.48(10)
O1W Cu1 C3 C6 . -87.49(11)
O1W Cu1 C3 C6 3_665 92.51(11)
N2 C3 C4 C5 . 0.2(2)
C6 C3 C4 C5 . -180.0(2)
Cu1 C3 C4 C5 . -6.1(3)
N2 N1 C5 C4 . -0.5(2)
Cu1 N1 C5 C4 . 3.4(3)
C3 C4 C5 N1 . 0.2(2)
N2 C3 C6 O8 . 177.59(17)
C4 C3 C6 O8 . -2.3(3)
Cu1 C3 C6 O8 . -179.15(18)
N2 C3 C6 O7 . -2.6(3)
C4 C3 C6 O7 . 177.6(2)
Cu1 C3 C6 O7 . 0.68(14)
N2 C3 C6 Cu1 . -3.26(14)
C4 C3 C6 Cu1 . 176.9(2)
N2 Cu1 C6 O8 . 179.6(6)
N2 Cu1 C6 O8 3_665 -0.4(6)
O7 Cu1 C6 O8 3_665 176.3(5)
O7 Cu1 C6 O8 . -3.7(5)
O1W Cu1 C6 O8 . -88.9(5)
O1W Cu1 C6 O8 3_665 91.1(5)
N2 Cu1 C6 O7 . -176.66(15)
N2 Cu1 C6 O7 3_665 3.34(15)
O7 Cu1 C6 O7 3_665 180
O1W Cu1 C6 O7 . -85.20(13)
O1W Cu1 C6 O7 3_665 94.80(13)
N2 Cu1 C6 C3 . 2.38(10)
N2 Cu1 C6 C3 3_665 -177.62(10)
O7 Cu1 C6 C3 3_665 -0.96(19)
O7 Cu1 C6 C3 . 179.04(19)
O1W Cu1 C6 C3 . 93.84(10)
O1W Cu1 C6 C3 3_665 -86.16(10)
O8 C6 O7 Cu1 . 178.80(15)
C3 C6 O7 Cu1 . -1.0(2)
N2 Cu1 O7 C6 . 2.83(13)
N2 Cu1 O7 C6 3_665 -177.17(13)
O1W Cu1 O7 C6 . 95.02(13)
O1W Cu1 O7 C6 3_665 -84.98(13)
